data_2106937
loop_
_publ_author_name
'Koizumi, H.'

_publ_section_title
;
 Sodium neodymium metaphosphate Na Nd P4 O12
;
_journal_name_full 'Acta Crystallographica B (24,1968-38,1982)'
_journal_page_first 2254
_journal_page_last 2256
_journal_volume 32
_journal_year 1976
_chemical_formula_sum 'Na Nd O12 P4'
_chemical_name_systematic 'Na Nd (P O3)4'
_space_group_IT_number 14
_symmetry_space_group_name_Hall '-P 2yn'
_symmetry_space_group_name_H-M 'P 1 21/n 1'
_cell_angle_alpha 90
_cell_angle_beta 90.51
_cell_angle_gamma 90
_cell_formula_units_Z 4
_cell_length_a 9.907
_cell_length_b 13.1
_cell_length_c 7.201
_cell_volume 934.521
_citation_journal_id_ASTM ACBCAR
_cod_data_source_file Koizumi_ACBCAR_1976_1683.cif
_cod_data_source_block Na1Nd1O12P4
_cod_original_sg_symbol_Hall '-P 2ybc (x-z,y,z)'
_cod_original_formula_sum 'Na1 Nd1 O12 P4'
_cod_database_code 2106937

loop_
_symmetry_equiv_pos_as_xyz
x,y,z
-x+1/2,y+1/2,-z+1/2
-x,-y,-z
x-1/2,-y-1/2,z-1/2

loop_
_atom_site_label
_atom_site_type_symbol
_atom_site_fract_x
_atom_site_fract_y
_atom_site_fract_z
_atom_site_occupancy
_atom_site_U_iso_or_equiv
O1 O-2 0.1049 0.2897 0.2845 1 0.0
O2 O-2 0.3417 0.3671 0.3192 1 0.0
P3 P+5 0.3037 0.0896 0.2305 1 0.0
O8 O-2 0.418 0.1607 0.2614 1 0.0
O4 O-2 0.4035 0.3937 0.7143 1 0.0
O3 O-2 0.2055 0.335 0.9057 1 0.0
O10 O-2 0.1016 0.1418 0.6929 1 0.0
Nd1 Nd+3 0.0238 0.2174 0.9868 1 0.0
O12 O-2 0.2119 0.0806 0.4107 1 0.0
O6 O-2 0.1674 0.3769 0.5718 1 0.0
O11 O-2 0.2908 0.014 0.7134 1 0.0
P4 P+5 0.236 0.1145 0.6197 1 0.0
P2 P+5 0.2561 0.4001 0.7509 1 0.0
O9 O-2 0.347 0.1896 0.6328 1 0.0
P1 P+5 0.1943 0.3722 0.3548 1 0.0
O5 O-2 0.1327 0.4782 0.2834 1 0.0
Na1 Na+1 0.4338 0.2787 0.0001 1 0.0
O7 O-2 0.212 0.1102 0.0701 1 0.0
